data_1529459
loop_
_publ_author_name
'T.V. Drokina'
'G.A. Petrakovskii'
'D.A. Velikanov'
'M.S. Molokeev'

_publ_section_title
;
 X-Ray and Magnetic Measurements of TmFeTi2O7
;
_journal_issue 0
_journal_name_full 'Solid State Phenomena'
_journal_page_first 470
_journal_page_last 473
_journal_paper_doi 10.4028/www.scientific.net/SSP.215.470
_journal_volume 215
_journal_year 2014
_chemical_formula_moiety 'Fe12.22 O56 Ti11.78 Tm8'
_chemical_formula_sum 'Fe12.22 O56 Ti11.78 Tm8'
_chemical_formula_weight 3493.80
_space_group_IT_number 60
_symmetry_cell_setting orthorhombic
_symmetry_space_group_name_Hall '-P 2b 2ac'
_symmetry_space_group_name_H-M 'P c n b'
_cell_angle_alpha 90
_cell_angle_beta 90
_cell_angle_gamma 90
_cell_formula_units_Z 1
_cell_length_a 9.819765(95)
_cell_length_b 13.52645(12)
_cell_length_c 7.327511(65)
_cell_measurement_temperature 300
_cell_volume 973.288(15)
_diffrn_ambient_temperature 300
_diffrn_measurement_device_type
;
D8 ADVANCE Bruker
;
_diffrn_radiation_monochromator none
_diffrn_radiation_probe x-ray
_diffrn_radiation_type
;
 Cu K\a~1~~2~
;
_exptl_absorpt_coefficient_mu 88.451
_exptl_crystal_density_diffrn 5.961
_pd_char_colour
;
colourless
;
_pd_meas_2theta_range_inc 0.016
_pd_meas_2theta_range_max 140.000349
_pd_meas_2theta_range_min 5
_pd_meas_scan_method step
_pd_proc_ls_pref_orient_corr
;
no preferred orientation
;
_pd_proc_ls_profile_function PearsonVII
_pd_proc_ls_prof_R_factor 1.913
_pd_proc_ls_prof_wR_expected 2.014
_pd_proc_ls_prof_wR_factor 2.430
_pd_proc_number_of_points 8437.5218
_pd_spec_mount_mode reflection
_refine_ls_goodness_of_fit_all 1.206
_refine_ls_R_I_factor 0.84
_refine_ls_shift/su_max 0.01000
_cod_data_source_file TmFeTi2O7.cif
_cod_data_source_block a
_cod_original_sg_symbol_Hall
;
-P 2b 2ac
;
_cod_original_sg_symbol_H-M Pcnb
_cod_original_formula_sum
;
Fe12.22 O56 Ti11.78 Tm8
;
_cod_database_code 1529459
_cod_database_fobs_code 1529459

loop_
_symmetry_equiv_pos_as_xyz
'x, y, z'
'-x, -y, -z'
'-x, -y+1/2, z'
'-x+1/2, y, z+1/2'
'-x+1/2, y+1/2, -z+1/2'
'x, y+1/2, -z'
'x+1/2, -y, -z+1/2'
'x+1/2, -y+1/2, z+1/2'

loop_
_atom_site_label
_atom_site_type_symbol
_atom_site_fract_x
_atom_site_fract_y
_atom_site_fract_z
_atom_site_occupancy
_atom_site_B_iso_or_equiv
Tm Tm 0.24752(67) 0.13141(15) 0.00628(36) 1 1.091(30)
Ti1 Ti 0.2525(20) 0.38538(43) 0.48648(89) 0.812(26) 1.5
Fe1 Fe 0.2525(20) 0.38538(43) 0.48648(89) 0.188(26) 1.5
Ti2 Ti 0.5 0.25 0.2614(19) 0.71(11) 1.5
Fe2 Fe 0.5 0.25 0.2614(19) 0.29(11) 1.5
Ti3 Ti 0.00423(81) 0.48638(42) 0.2558(16) 0.306(67) 1.5
Fe3 Fe 0.00423(81) 0.48638(42) 0.2558(16) 0.694(67) 1.5
Fe Fe 0 0.25 0.3347(16) 0.78 1.80(26)
Fei Fe 0.0361(53) 0.2823(38) 0.1857(71) 0.11 1.80(26)
O1 O 0.16387(82) 0.3923(10) 0.2425(41) 1 0.63(12)
O2 O 0.4030(18) 0.1139(16) 0.2513(50) 1 0.63(12)
O3 O 0.1063(21) 0.15054(93) 0.2357(40) 1 0.63(12)
O4 O 0.3703(25) 0.2888(18) 0.4439(33) 1 0.63(12)
O5 O 0.3849(27) 0.2719(17) 0.0562(35) 1 0.63(12)
O6 O 0.3717(25) 0.4964(17) 0.4233(32) 1 0.63(12)
O7 O 0.3749(29) 0.4815(18) 0.0538(34) 1 0.63(12)

loop_
_diffrn_radiation_wavelength
_diffrn_radiation_wavelength_wt
1.5406 1.0000
1.5443 0.5000
